data_2003616
loop_
_publ_author_name
'Bemm, U.'
'Norrestam, R.'
'Nygren, M.'
'Westin, G.'

_publ_section_title
;
 Two Transition-Metal Antimony Ethoxides: <i>M</i>~2~Sb~4~(OEt)~16~;
 <i>M</i> = Ni or Mn
;
_journal_issue 7
_journal_name_full 'Acta Crystallographica Section C'
_journal_page_first 1260
_journal_page_last 1263
_journal_paper_doi 10.1107/S0108270195000783
_journal_volume 51
_journal_year 1995
_chemical_formula_sum 'C32 H80 Ni2 O16 Sb4'
_chemical_formula_weight 1325.34
_space_group_IT_number 2
_symmetry_cell_setting triclinic
_symmetry_space_group_name_Hall '-P 1'
_symmetry_space_group_name_H-M 'P -1'
_atom_type_scat_source IntTabIV
_cell_angle_alpha 64.10(4)
_cell_angle_beta 80.35(5)
_cell_angle_gamma 87.61(6)
_cell_formula_units_Z 1
_cell_length_a 9.093(7)
_cell_length_b 12.108(9)
_cell_length_c 12.599(8)
_cell_measurement_reflns_used 23
_cell_measurement_temperature 178(1)
_cell_measurement_theta_max 15.0
_cell_measurement_theta_min 12.5
_cell_volume 1229.4(16)
_diffrn_measurement_device 'Stoe four-circle'
_diffrn_measurement_method \w-2\q
_diffrn_radiation_type MoK\a
_diffrn_radiation_wavelength 0.71073
_diffrn_reflns_av_R_equivalents 0.013
_diffrn_reflns_limit_h_max 10
_diffrn_reflns_limit_h_min 0
_diffrn_reflns_limit_k_max 14
_diffrn_reflns_limit_k_min -14
_diffrn_reflns_limit_l_max 14
_diffrn_reflns_limit_l_min -14
_diffrn_reflns_number 4656
_diffrn_reflns_theta_max 50.2
_diffrn_standards_decay_% 6.5
_diffrn_standards_interval_time 240
_diffrn_standards_number 3
_exptl_absorpt_coefficient_mu 2.992
_exptl_absorpt_correction_T_max 0.533
_exptl_absorpt_correction_T_min 0.454
_exptl_absorpt_correction_type integration
_exptl_crystal_colour green
_exptl_crystal_density_diffrn 1.790(3)
_exptl_crystal_description prismatic
_exptl_crystal_size_max 0.5
_exptl_crystal_size_mid 0.5
_exptl_crystal_size_min 0.5
_refine_diff_density_max 1.2
_refine_diff_density_min -1.4
_refine_ls_extinction_method none
_refine_ls_hydrogen_treatment refxyz
_refine_ls_number_parameters 368
_refine_ls_number_reflns 3241
_refine_ls_R_factor_obs 0.033
_refine_ls_shift/esd_max 0.16
_refine_ls_structure_factor_coef F
_refine_ls_weighting_details 'w = 1/[\s^2^(F~o~)+(0.0002|F^2^|)]'
_refine_ls_weighting_scheme calc
_refine_ls_wR_factor_obs 0.038
_reflns_number_observed 3241
_reflns_number_total 4355
_reflns_observed_criterion '|F~o~| > 3\s|F~o~|'
_cod_data_source_file ab1151.cif
_cod_data_source_block ab1151a
_cod_depositor_comments
;
The following automatic conversions were performed:

'_refine_ls_weighting_scheme' value '1/[\s^2^(F~o~)+(0.0002|F^2^|)]'
was changed to 'calc'. New tag '_refine_ls_weighting_details' was
created. The value of the new tag was set to 'w =
1/[\s^2^(F~o~)+(0.0002|F^2^|)]'.

Automatic conversion script
Id: cif_fix_values 3143 2015-03-26 13:38:13Z robertas 
;
_cod_original_cell_volume 1229.4(15)
_cod_database_code 2003616

loop_
_symmetry_equiv_pos_as_xyz
x,y,z
-x,-y,-z

loop_
_atom_site_label
_atom_site_fract_x
_atom_site_fract_y
_atom_site_fract_z
_atom_site_U_iso_or_equiv
Sb(1) .16692(5) .20025(4) -.20959(4) .0233(2)
Sb(2) -.05941(5) .28055(4) .19646(4) .0284(2)
Ni(1) -.02947(10) .08912(8) .06777(7) .0213(3)
O(1) -.0477(5) .0859(4) -.0945(4) .023(2)
O(2) .1642(5) .1839(4) -.0445(4) .026(3)
O(3) -.2108(5) -.0262(4) .1725(4) .024(2)
O(4) -.1236(5) .2471(4) .0535(4) .026(2)
O(5) .0059(5) .1097(4) .2202(4) .026(2)
O(6) .3855(5) .2393(4) -.2415(4) .031(2)
O(7) -.0386(6) .2363(5) .3684(4) .037(2)
O(8) -.2744(6) .2553(5) .2507(5) .052(3)
C(1a) -.1718(8) .1399(7) -.1560(6) .030(3)
C(1b) -.3207(9) .0847(7) -.0866(7) .036(3)
C(2a) .2747(8) .2434(7) -.0144(7) .035(3)
C(2b) .2661(10) .3812(8) -.0732(8) .050(4)
C(3a) -.3515(8) .0105(7) .2234(6) .030(3)
C(3b) -.3658(10) -.0368(8) .3587(7) .046(4)
C(4a) -.1476(9) .3573(7) -.0465(7) .033(3)
C(4b) -.3116(10) .3768(8) -.0524(8) .048(4)
C(5a) .0321(8) .0153(7) .3330(6) .028(3)
C(5b) .1924(10) .0139(8) .3487(7) .043(4)
C(6a) .4426(12) .3406(10) -.3529(8) .064(5)
C(6b) .5993(13) .3602(12) -.3718(11) .082(6)
C(7a) .0785(10) .2958(9) .3858(8) .050(4)
C(7b) .0192(15) .3855(11) .4346(11) .096(6)
C(8a) -.3516(9) .2821(8) .3446(7) .041(4)
C(8b) -.5085(10) .3092(9) .3235(8) .048(4)
H(1a1) -0.166(8) 0.232(6) -0.179(6) 0.040(6)
H(1a2) -0.151(8) 0.133(6) -0.231(6) 0.040(6)
H(1b1) -0.400(8) 0.126(6) -0.133(6) 0.049(5)
H(1b2) -0.338(9) 0.093(7) -0.011(6) 0.049(5)
H(1b3) -0.324(9) 0.000(6) -0.080(7) 0.049(5)
H(2a1) 0.259(8) 0.215(7) 0.073(5) 0.040(6)
H(2a2) 0.375(7) 0.219(7) -0.035(6) 0.040(6)
H(2b1) 0.335(8) 0.424(7) -0.048(6) 0.049(5)
H(2b2) 0.165(7) 0.407(7) -0.044(6) 0.049(5)
H(2b3) 0.282(9) 0.412(7) -.160(5) 0.049(5)
H(3a1) -0.351(8) 0.102(5) 0.180(6) 0.040(6)
H(3a2) -0.429(8) -0.026(6) 0.194(6) 0.040(6)
H(3b1) -0.462(7) -0.011(7) 0.390(7) 0.049(5)
H(3b2) -0.286(7) -0.004(6) 0.387(7) 0.049(5)
H(3b3) -0.366(8) -0.128(5) 0.407(7) 0.049(5)
H(4a1) -0.110(9) 0.427(6) -0.042(6) 0.040(6)
H(4a2) -0.095(8) 0.354(6) -0.124(6) 0.040(6)
H(4b1) -0.323(9) 0.456(5) -0.106(6) 0.049(5)
H(4b2) -0.372(9) 0.373(7) 0.030(5) 0.049(5)
H(4b3) -0.359(9) 0.315(6) -0.063(7) 0.049(5)
H(5a1) -0.030(8) 0.026(6) 0.401(6) 0.040(6)
H(5a2) 0.005(8) -0.063(6) 0.341(6) 0040(6)
H(5b1) 0.205(9) -0.058(6) 0.422(6) 0.049(5)
H(5b2) 0.218(9) 0.090(6) 0.356(6) 0.049(5)
H(5b3) 0.261(8) 0.012(7) 0.282(6) 0.049(5)
H(6a1) 0.393(8) 0.416(6) -0.355(6) 0.040(6)
H(6a2) 0.416(9) 0.324(6) -0.419(6) 0.040(6)
H(6b1) 0.632(9) 0.431(6) -0.451(5) 0.049(5)
H(6b2) 0.650(9) 0.284(6) -0.372(7) 0.049(5)
H(6b3) 0.627(9) 0.377(7) -0.307(6) 0.049(5)
H(7a1) 0.136(8) 0.235(6) 0.446(6) 0.040(6)
H(7a2) 0.151(8) 0.339(6) 0.307(5) 0.040(6)
H(7b1) 0.101(7) 0.419(7) 0.455(7) 0.049(5)
H(7b2) -0.050(8) 0.338(7) 0.511(6) 0.049(5)
H(7b3) -0.028(8) 0.452(7) 0.372(6) 0.049(5)
H(8a1) -0.342(9) 0.209(6) 0.408(6) 0.040(6)
H(8a2) -0.306(8) 0.354(6) 0.342(7) 0.040(6)
H(8b1) -0.563(9) 0.327(7) 0.384(6) 0.049(5)
H(8b2) -0.558(9) 0.242(6) 0.318(7) 0.049(5)
H(8b3) -0.501(9) 0.387(6) 0.256(6) 0.049(5)

loop_
_geom_angle_atom_site_label_1
_geom_angle_atom_site_label_2
_geom_angle_atom_site_label_3
_geom_angle
_geom_angle_publ_flag
O(1) Sb(1) O(2) 73.9(2) yes
O(1) Sb(1) O(3') 73.7(2) yes
O(1) Sb(1) O(6) 153.1(2) yes
O(2) Sb(1) O(3') 96.3(2) yes
O(2) Sb(1) O(6) 87.7(2) yes
O(3') Sb(1) O(6) 89.4(2) yes
O(4) Sb(2) O(5) 72.2(2) yes
O(4) Sb(2) O(7) 154.9(2) yes
O(4) Sb(2) O(8) 80.3(2) yes
O(5) Sb(2) O(7) 89.5(2) yes
O(5) Sb(2) O(8) 102.4(2) yes
O(7) Sb(2) O(8) 87.4(2) yes
O(1) Ni O(1') 77.9(2) yes
O(1) Ni O(2) 77.0(2) yes
O(1') Ni O(2) 95.0(2) yes
O(1) Ni O(3) 98.0(2) yes
O(1') Ni O(3) 76.9(2) yes
O(1) Ni O(4) 103.5(2) yes
O(1') Ni O(4) 173.9(2) yes
O(1) Ni O(5) 173.5(2) yes
O(1') Ni O(5) 105.2(2) yes
O(2) Ni O(3) 171.3(2) yes
O(2) Ni O(4) 91.1(2) yes
O(2) Ni O(5) 97.0(2) yes
O(3) Ni O(4) 97.0(2) yes
O(3) Ni O(5) 88.3(2) yes
O(4) Ni O(5) 74.0(2) yes

loop_
_geom_bond_atom_site_label_1
_geom_bond_atom_site_label_2
_geom_bond_distance
_geom_bond_publ_flag
Sb(1) O(1) 2.313(4) yes
Sb(1) O(2) 1.996(4) yes
Sb(1) O(3') 1.987(4) yes
Sb(1) O(6) 1.995(5) yes
Sb(2) O(4) 2.182(5) yes
Sb(2) O(5) 2.034(4) yes
Sb(2) O(7) 2.033(5) yes
Sb(2) O(8) 1.950(5) yes
Ni(1) O(1) 2.097(4) yes
Ni(1) O(2) 2.082(5) yes
Ni(1) O(3) 2.066(4) yes
Ni(1) O(4) 2.010(4) yes
Ni(1) O(5) 2.117(4) yes
O(1) C(1a) 1.446(8) yes
O(2) C(2a) 1.449(8) yes
O(3) C(3a) 1.474(8) yes
O(4) C(4a) 1.420(8) yes
O(5) C(5a) 1.434(8) yes
O(6) C(6a) 1.431(10) yes
O(7) C(7a) 1.407(10) yes
O(8) C(8a) 1.427(9) yes
C(1a) H(1a1) 1.03(8) no
C(1a) H(1a2) 0.98(8) no
C(1b) H(1b1) 1.00(8) no
C(1b) H(1b2) 0.97(8) no
C(1b) H(1b3) 1.00(8) no
C(2a) H(2a1) 0.99(8) no
C(2a) H(2a2) 0.98(8) no
C(2b) H(2b1) 0.99(8) no
C(2b) H(2b2) 1.02(8) no
C(2b) H(2b3) 0.98(8) no
C(3a) H(3a1) 1.00(8) no
C(3a) H(3a2) 1.06(8) no
C(3b) H(3b1) 0.99(8) no
C(3b) H(3b2) 1.01(8) no
C(3b) H(3b3) 1.01(8) no
C(4a) H(4a1) 0.94(8) no
C(4a) H(4a2) 1.04(8) no
C(4b) H(4b1) 0.92(8) no
C(4b) H(4b2) 1.07(8) no
C(4b) H(4b3) 0.96(8) no
C(5a) H(5a1) 1.00(8) no
C(5a) H(5a2) 0.97(8) no
C(5b) H(5b1) 0.98(8) no
C(5b) H(5b2) 1.00(8) no
C(5b) H(5b3) 0.97(8) no
C(6a) H(6a1) 1.00(8) no
C(6a) H(6a2) 1.00(8) no
C(6b) H(6b1) 1.00(8) no
C(6b) H(6b2) 1.01(8) no
C(6b) H(6b3) 0.99(8) no
C(7a) H(7a1) 1.00(8) no
C(7a) H(7a2) 1.03(8) no
C(7b) H(7b1) 0.98(8) no
C(7b) H(7b2) 1.00(8) no
C(7b) H(7b3) 1.00(8) no
C(8a) H(8a1) 0.91(8) no
C(8a) H(8a2) 0.96(8) no
C(8b) H(8b1) 0.94(8) no
C(8b) H(8b2) 0.98(8) no
C(8b) H(8b3) 0.95(8) no
